data_4066842
loop_
_publ_author_name
'Doherty, Simon'
'Knight, Julian G.'
'Hashmi, A. Stephen K.'
'Smyth, Catherine H.'
'Ward, Nicholas A. B.'
'Robson, Katharine J.'
'Tweedley, Sophie'
'Harrington, Ross W.'
'Clegg, William'

_publ_section_title
;
 Efficient Cycloisomerization of Propargyl Amides by Electrophilic Gold(I)
 Complexes of KITPHOS Monophosphines: A Comparative Study
;
_journal_issue 18
_journal_name_full Organometallics
_journal_page_first 4139
_journal_paper_doi 10.1021/om1006769
_journal_volume 29
_journal_year 2010
_chemical_formula_moiety 'C35 H27 Au Cl O P,C H2 Cl2'
_chemical_formula_sum 'C36 H29 Au Cl3 O P'
_chemical_formula_weight 811.88
_chemical_name_systematic
;
 ?
;
_space_group_IT_number 14
_symmetry_cell_setting monoclinic
_symmetry_space_group_name_Hall '-P 2ybc'
_symmetry_space_group_name_H-M 'P 1 21/c 1'
_atom_sites_solution_hydrogens geom
_atom_sites_solution_primary direct
_atom_sites_solution_secondary difmap
_audit_creation_method SHELXL-97
_cell_angle_alpha 90.00
_cell_angle_beta 112.921(3)
_cell_angle_gamma 90.00
_cell_formula_units_Z 4
_cell_length_a 13.5161(3)
_cell_length_b 17.2666(4)
_cell_length_c 15.3084(4)
_cell_measurement_reflns_used 11101
_cell_measurement_temperature 150(2)
_cell_measurement_theta_max 28.56
_cell_measurement_theta_min 2.87
_cell_volume 3290.54(15)
_computing_cell_refinement CrysAlisPro
_computing_data_collection CrysAlisPro
_computing_data_reduction CrysAlisPro
_computing_molecular_graphics 'Bruker SHELXTL'
_computing_publication_material 'Bruker SHELXTL and local programs'
_computing_structure_refinement 'Bruker SHELXTL'
_computing_structure_solution 'Bruker SHELXTL'
_diffrn_ambient_temperature 150(2)
_diffrn_detector_area_resol_mean 10.3968
_diffrn_measured_fraction_theta_full 0.984
_diffrn_measured_fraction_theta_max 0.847
_diffrn_measurement_device_type 'Oxford Diffraction Gemini A Ultra diffractometer'
_diffrn_measurement_method 'thick-slice \w scans'
_diffrn_radiation_monochromator graphite
_diffrn_radiation_source 'sealed tube with Enhance optics'
_diffrn_radiation_type MoK\a
_diffrn_radiation_wavelength 0.71073
_diffrn_reflns_av_R_equivalents 0.0347
_diffrn_reflns_av_sigmaI/netI 0.0551
_diffrn_reflns_limit_h_max 17
_diffrn_reflns_limit_h_min -17
_diffrn_reflns_limit_k_max 22
_diffrn_reflns_limit_k_min -21
_diffrn_reflns_limit_l_max 20
_diffrn_reflns_limit_l_min -20
_diffrn_reflns_number 22102
_diffrn_reflns_theta_full 26.00
_diffrn_reflns_theta_max 28.62
_diffrn_reflns_theta_min 2.87
_diffrn_standards_number 0
_exptl_absorpt_coefficient_mu 4.791
_exptl_absorpt_correction_T_max 0.534
_exptl_absorpt_correction_T_min 0.358
_exptl_absorpt_correction_type multi-scan
_exptl_absorpt_process_details CrysAlisPro
_exptl_crystal_colour colourless
_exptl_crystal_density_diffrn 1.639
_exptl_crystal_density_method 'not measured'
_exptl_crystal_description block
_exptl_crystal_F_000 1592
_exptl_crystal_size_max 0.27
_exptl_crystal_size_mid 0.20
_exptl_crystal_size_min 0.15
_refine_diff_density_max 2.823
_refine_diff_density_min -1.363
_refine_diff_density_rms 0.120
_refine_ls_extinction_method none
_refine_ls_goodness_of_fit_ref 0.920
_refine_ls_hydrogen_treatment constr
_refine_ls_matrix_type full
_refine_ls_number_parameters 353
_refine_ls_number_reflns 7151
_refine_ls_number_restraints 0
_refine_ls_restrained_S_all 0.920
_refine_ls_R_factor_all 0.0450
_refine_ls_R_factor_gt 0.0304
_refine_ls_shift/su_max 0.001
_refine_ls_shift/su_mean 0.000
_refine_ls_structure_factor_coef Fsqd
_refine_ls_weighting_details 'calc w=1/[\s^2^(Fo^2^)+(0.0382P)^2^+0.0000P] where P=(Fo^2^+2Fc^2^)/3'
_refine_ls_weighting_scheme calc
_refine_ls_wR_factor_gt 0.0670
_refine_ls_wR_factor_ref 0.0690
_reflns_number_gt 5260
_reflns_number_total 7151
_reflns_threshold_expression I>2\s(I)
_cod_data_source_file om1006769_si_002.cif
_cod_data_source_block sd295_compound_4b
_cod_original_cell_volume 3290.54(14)
_cod_original_sg_symbol_H-M 'P 21/c'
_cod_database_code 4066842

loop_
_symmetry_equiv_pos_as_xyz
'x, y, z'
'-x, y+1/2, -z+1/2'
'-x, -y, -z'
'x, -y-1/2, z-1/2'

loop_
_atom_site_label
_atom_site_type_symbol
_atom_site_fract_x
_atom_site_fract_y
_atom_site_fract_z
_atom_site_U_iso_or_equiv
_atom_site_adp_type
_atom_site_occupancy
_atom_site_symmetry_multiplicity
_atom_site_calc_flag
_atom_site_refinement_flags
Au1 Au 0.461411(12) 0.201795(9) 0.821587(10) 0.02231(6) Uani 1 1 d .
P1 P 0.28413(7) 0.21453(6) 0.75651(6) 0.0151(2) Uani 1 1 d .
Cl1 Cl 0.64215(9) 0.18068(8) 0.88508(9) 0.0444(3) Uani 1 1 d .
O1 O 0.4170(2) 0.05899(17) 1.0449(2) 0.0328(7) Uani 1 1 d .
C1 C 0.2162(3) 0.1604(2) 0.8172(2) 0.0168(8) Uani 1 1 d .
C2 C 0.1105(3) 0.1173(2) 0.7610(2) 0.0153(8) Uani 1 1 d .
H2A H 0.0800 0.1308 0.6921 0.018 Uiso 1 1 calc R
C3 C 0.0348(3) 0.1360(2) 0.8094(2) 0.0168(8) Uani 1 1 d .
C4 C -0.0664(3) 0.1686(2) 0.7689(3) 0.0205(8) Uani 1 1 d .
H4A H -0.0946 0.1833 0.7040 0.025 Uiso 1 1 calc R
C5 C -0.1266(3) 0.1798(2) 0.8236(3) 0.0234(9) Uani 1 1 d .
H5A H -0.1960 0.2024 0.7960 0.028 Uiso 1 1 calc R
C6 C -0.0860(3) 0.1581(2) 0.9178(3) 0.0259(9) Uani 1 1 d .
H6A H -0.1278 0.1653 0.9547 0.031 Uiso 1 1 calc R
C7 C 0.0164(3) 0.1258(2) 0.9589(3) 0.0217(9) Uani 1 1 d .
H7A H 0.0443 0.1105 1.0236 0.026 Uiso 1 1 calc R
C8 C 0.0768(3) 0.1161(2) 0.9051(2) 0.0171(8) Uani 1 1 d .
C9 C 0.1896(3) 0.0835(2) 0.9381(2) 0.0185(8) Uani 1 1 d .
H9A H 0.2204 0.0704 1.0072 0.022 Uiso 1 1 calc R
C10 C 0.1809(3) 0.0136(2) 0.8753(3) 0.0217(9) Uani 1 1 d .
C11 C 0.2125(3) -0.0611(2) 0.9056(3) 0.0281(10) Uani 1 1 d .
H11A H 0.2418 -0.0732 0.9714 0.034 Uiso 1 1 calc R
C12 C 0.2009(3) -0.1177(3) 0.8393(4) 0.0376(12) Uani 1 1 d .
H12A H 0.2218 -0.1694 0.8595 0.045 Uiso 1 1 calc R
C13 C 0.1592(4) -0.1005(3) 0.7433(3) 0.0360(11) Uani 1 1 d .
H13A H 0.1523 -0.1401 0.6983 0.043 Uiso 1 1 calc R
C14 C 0.1275(3) -0.0252(2) 0.7127(3) 0.0276(10) Uani 1 1 d .
H14A H 0.0988 -0.0130 0.6469 0.033 Uiso 1 1 calc R
C15 C 0.1382(3) 0.0311(2) 0.7789(3) 0.0198(8) Uani 1 1 d .
C16 C 0.2570(3) 0.1437(2) 0.9116(2) 0.0159(8) Uani 1 1 d .
C17 C 0.3526(3) 0.1804(2) 0.9841(3) 0.0211(9) Uani 1 1 d .
C18 C 0.3634(3) 0.2608(2) 0.9858(3) 0.0238(9) Uani 1 1 d .
H18A H 0.3102 0.2916 0.9397 0.029 Uiso 1 1 calc R
C19 C 0.4516(3) 0.2957(3) 1.0546(3) 0.0342(11) Uani 1 1 d .
H19A H 0.4588 0.3505 1.0561 0.041 Uiso 1 1 calc R
C20 C 0.5278(4) 0.2515(3) 1.1200(3) 0.0346(11) Uani 1 1 d .
H20A H 0.5882 0.2763 1.1663 0.041 Uiso 1 1 calc R
C21 C 0.5209(4) 0.1725(3) 1.1217(3) 0.0323(10) Uani 1 1 d .
H21A H 0.5750 0.1428 1.1686 0.039 Uiso 1 1 calc R
C22 C 0.4315(3) 0.1364(3) 1.0522(3) 0.0258(10) Uani 1 1 d .
C23 C 0.4973(4) 0.0110(3) 1.1135(3) 0.0461(13) Uani 1 1 d .
H23A H 0.4833 -0.0434 1.0948 0.069 Uiso 1 1 calc R
H23B H 0.4946 0.0184 1.1760 0.069 Uiso 1 1 calc R
H23C H 0.5686 0.0255 1.1164 0.069 Uiso 1 1 calc R
C24 C 0.2288(3) 0.1726(2) 0.6386(2) 0.0178(8) Uani 1 1 d .
C25 C 0.1441(3) 0.2078(2) 0.5646(3) 0.0253(9) Uani 1 1 d .
H25A H 0.1174 0.2567 0.5738 0.030 Uiso 1 1 calc R
C26 C 0.0993(4) 0.1704(3) 0.4773(3) 0.0331(11) Uani 1 1 d .
H26A H 0.0411 0.1937 0.4269 0.040 Uiso 1 1 calc R
C27 C 0.1384(4) 0.1004(3) 0.4636(3) 0.0394(12) Uani 1 1 d .
H27A H 0.1070 0.0749 0.4041 0.047 Uiso 1 1 calc R
C28 C 0.2236(4) 0.0670(3) 0.5365(3) 0.0402(12) Uani 1 1 d .
H28A H 0.2513 0.0187 0.5265 0.048 Uiso 1 1 calc R
C29 C 0.2689(3) 0.1028(2) 0.6234(3) 0.0277(10) Uani 1 1 d .
H29A H 0.3278 0.0794 0.6730 0.033 Uiso 1 1 calc R
C30 C 0.2352(3) 0.3132(2) 0.7409(2) 0.0161(8) Uani 1 1 d .
C31 C 0.2987(3) 0.3709(2) 0.7259(3) 0.0232(9) Uani 1 1 d .
H31A H 0.3679 0.3584 0.7275 0.028 Uiso 1 1 calc R
C32 C 0.2621(4) 0.4467(2) 0.7086(3) 0.0301(10) Uani 1 1 d .
H32A H 0.3057 0.4858 0.6985 0.036 Uiso 1 1 calc R
C33 C 0.1619(4) 0.4646(2) 0.7064(3) 0.0267(10) Uani 1 1 d .
H33A H 0.1367 0.5165 0.6951 0.032 Uiso 1 1 calc R
C34 C 0.0982(3) 0.4079(2) 0.7202(3) 0.0273(10) Uani 1 1 d .
H34A H 0.0286 0.4206 0.7173 0.033 Uiso 1 1 calc R
C35 C 0.1349(3) 0.3326(2) 0.7384(3) 0.0215(9) Uani 1 1 d .
H35A H 0.0910 0.2939 0.7493 0.026 Uiso 1 1 calc R

loop_
_atom_site_aniso_label
_atom_site_aniso_U_11
_atom_site_aniso_U_22
_atom_site_aniso_U_33
_atom_site_aniso_U_23
_atom_site_aniso_U_13
_atom_site_aniso_U_12
Au1 0.01292(8) 0.02835(10) 0.02604(9) 0.00642(7) 0.00800(6) 0.00293(7)
P1 0.0124(5) 0.0173(6) 0.0163(5) 0.0020(4) 0.0064(4) 0.0019(4)
Cl1 0.0153(5) 0.0596(9) 0.0545(7) 0.0194(6) 0.0095(5) 0.0066(5)
O1 0.0244(16) 0.0292(18) 0.0360(17) 0.0107(13) 0.0021(14) 0.0029(14)
C1 0.0161(19) 0.016(2) 0.020(2) 0.0018(15) 0.0093(17) 0.0010(16)
C2 0.0130(18) 0.018(2) 0.0115(17) 0.0038(15) 0.0013(15) 0.0000(16)
C3 0.0166(19) 0.012(2) 0.0200(19) -0.0014(15) 0.0054(16) -0.0055(16)
C4 0.0143(19) 0.023(2) 0.020(2) 0.0033(17) 0.0022(17) -0.0030(17)
C5 0.0122(19) 0.022(2) 0.034(2) 0.0022(17) 0.0071(18) -0.0017(17)
C6 0.021(2) 0.025(2) 0.036(2) -0.0077(19) 0.016(2) -0.0058(19)
C7 0.026(2) 0.022(2) 0.0187(19) -0.0019(16) 0.0103(18) -0.0034(18)
C8 0.0173(19) 0.014(2) 0.0191(19) 0.0011(15) 0.0065(16) -0.0044(16)
C9 0.0170(19) 0.023(2) 0.0131(18) 0.0064(15) 0.0036(16) 0.0002(17)
C10 0.0149(19) 0.022(2) 0.031(2) 0.0060(17) 0.0122(18) 0.0008(17)
C11 0.026(2) 0.021(2) 0.040(2) 0.0060(19) 0.015(2) -0.0009(19)
C12 0.030(3) 0.018(2) 0.073(4) 0.006(2) 0.029(3) 0.001(2)
C13 0.037(3) 0.024(3) 0.057(3) -0.012(2) 0.029(2) -0.005(2)
C14 0.034(3) 0.027(2) 0.028(2) -0.0055(18) 0.019(2) -0.006(2)
C15 0.018(2) 0.018(2) 0.026(2) 0.0013(17) 0.0118(18) -0.0022(17)
C16 0.0125(18) 0.016(2) 0.0191(19) 0.0031(15) 0.0058(16) 0.0052(16)
C17 0.017(2) 0.033(3) 0.0160(19) 0.0013(16) 0.0098(17) 0.0035(18)
C18 0.023(2) 0.025(2) 0.030(2) -0.0095(18) 0.0177(19) -0.0064(18)
C19 0.029(2) 0.031(3) 0.045(3) -0.014(2) 0.017(2) -0.010(2)
C20 0.026(2) 0.045(3) 0.030(2) -0.004(2) 0.009(2) -0.008(2)
C21 0.024(2) 0.047(3) 0.029(2) -0.001(2) 0.014(2) -0.006(2)
C22 0.023(2) 0.033(3) 0.024(2) 0.0035(18) 0.0125(19) -0.005(2)
C23 0.033(3) 0.040(3) 0.053(3) 0.016(2) 0.003(2) 0.009(2)
C24 0.022(2) 0.018(2) 0.0182(19) 0.0015(16) 0.0125(17) -0.0021(17)
C25 0.030(2) 0.024(2) 0.022(2) 0.0035(17) 0.0101(19) 0.0052(19)
C26 0.033(3) 0.045(3) 0.016(2) 0.002(2) 0.0034(19) 0.001(2)
C27 0.060(3) 0.040(3) 0.020(2) -0.011(2) 0.017(2) -0.016(3)
C28 0.068(4) 0.021(2) 0.037(3) -0.007(2) 0.027(3) 0.002(2)
C29 0.035(2) 0.025(2) 0.025(2) 0.0052(18) 0.014(2) 0.006(2)
C30 0.0179(19) 0.015(2) 0.0135(18) 0.0003(14) 0.0044(16) 0.0000(16)
C31 0.021(2) 0.022(2) 0.024(2) -0.0010(17) 0.0064(18) 0.0002(18)
C32 0.040(3) 0.020(2) 0.027(2) 0.0003(18) 0.009(2) -0.007(2)
C33 0.040(3) 0.017(2) 0.020(2) -0.0022(17) 0.009(2) 0.008(2)
C34 0.030(2) 0.031(3) 0.021(2) -0.0022(18) 0.0109(19) 0.010(2)
C35 0.026(2) 0.021(2) 0.022(2) 0.0023(17) 0.0127(18) 0.0022(18)

loop_
_atom_type_symbol
_atom_type_description
_atom_type_scat_dispersion_real
_atom_type_scat_dispersion_imag
_atom_type_scat_source
C C 0.0033 0.0016 'International Tables Vol C Tables 4.2.6.8 and 6.1.1.4'
H H 0.0000 0.0000 'International Tables Vol C Tables 4.2.6.8 and 6.1.1.4'
P P 0.1023 0.0942 'International Tables Vol C Tables 4.2.6.8 and 6.1.1.4'
Cl Cl 0.1484 0.1585 'International Tables Vol C Tables 4.2.6.8 and 6.1.1.4'
Au Au -2.0133 8.8022 'International Tables Vol C Tables 4.2.6.8 and 6.1.1.4'
O O 0.0106 0.0060 'International Tables Vol C Tables 4.2.6.8 and 6.1.1.4'

loop_
_geom_angle_atom_site_label_1
_geom_angle_atom_site_label_2
_geom_angle_atom_site_label_3
_geom_angle
P1 Au1 Cl1 176.31(4)
Au1 P1 C1 113.28(12)
Au1 P1 C24 111.23(13)
Au1 P1 C30 115.32(13)
C1 P1 C24 102.15(17)
C1 P1 C30 108.87(17)
C24 P1 C30 104.87(17)
C22 O1 C23 117.7(3)
P1 C1 C2 120.7(2)
P1 C1 C16 125.5(3)
C2 C1 C16 113.2(3)
C1 C2 H2A 112.8
C1 C2 C3 106.3(3)
C1 C2 C15 105.1(3)
H2A C2 C3 112.8
H2A C2 C15 112.8
C3 C2 C15 106.5(3)
C2 C3 C4 127.3(3)
C2 C3 C8 112.7(3)
C4 C3 C8 120.0(3)
C3 C4 H4A 120.2
C3 C4 C5 119.7(3)
H4A C4 C5 120.2
C4 C5 H5A 119.9
C4 C5 C6 120.3(4)
H5A C5 C6 119.9
C5 C6 H6A 120.0
C5 C6 C7 120.1(4)
H6A C6 C7 120.0
C6 C7 H7A 120.2
C6 C7 C8 119.6(3)
H7A C7 C8 120.2
C3 C8 C7 120.3(4)
C3 C8 C9 112.9(3)
C7 C8 C9 126.8(3)
C8 C9 H9A 112.8
C8 C9 C10 105.3(3)
C8 C9 C16 106.5(3)
H9A C9 C10 112.8
H9A C9 C16 112.8
C10 C9 C16 106.1(3)
C9 C10 C11 126.3(3)
C9 C10 C15 113.4(3)
C11 C10 C15 120.3(4)
C10 C11 H11A 120.5
C10 C11 C12 119.0(4)
H11A C11 C12 120.5
C11 C12 H12A 119.5
C11 C12 C13 120.9(4)
H12A C12 C13 119.5
C12 C13 H13A 119.9
C12 C13 C14 120.2(4)
H13A C13 C14 119.9
C13 C14 H14A 120.5
C13 C14 C15 118.9(4)
H14A C14 C15 120.5
C2 C15 C10 111.8(3)
C2 C15 C14 127.5(3)
C10 C15 C14 120.7(4)
C1 C16 C9 112.8(3)
C1 C16 C17 125.5(3)
C9 C16 C17 121.7(3)
C16 C17 C18 119.6(3)
C16 C17 C22 121.3(4)
C18 C17 C22 119.1(4)
C17 C18 H18A 120.0
C17 C18 C19 120.0(4)
H18A C18 C19 120.0
C18 C19 H19A 120.1
C18 C19 C20 119.8(5)
H19A C19 C20 120.1
C19 C20 H20A 118.7
C19 C20 C21 122.5(4)
H20A C20 C21 118.7
C20 C21 H21A 120.9
C20 C21 C22 118.1(4)
H21A C21 C22 120.9
O1 C22 C17 115.8(4)
O1 C22 C21 123.8(4)
C17 C22 C21 120.4(4)
O1 C23 H23A 109.5
O1 C23 H23B 109.5
O1 C23 H23C 109.5
H23A C23 H23B 109.5
H23A C23 H23C 109.5
H23B C23 H23C 109.5
P1 C24 C25 121.6(3)
P1 C24 C29 118.7(3)
C25 C24 C29 119.7(4)
C24 C25 H25A 120.3
C24 C25 C26 119.3(4)
H25A C25 C26 120.3
C25 C26 H26A 119.8
C25 C26 C27 120.5(4)
H26A C26 C27 119.8
C26 C27 H27A 120.1
C26 C27 C28 119.7(4)
H27A C27 C28 120.1
C27 C28 H28A 119.6
C27 C28 C29 120.7(4)
H28A C28 C29 119.6
C24 C29 C28 120.0(4)
C24 C29 H29A 120.0
C28 C29 H29A 120.0
P1 C30 C31 118.6(3)
P1 C30 C35 122.4(3)
C31 C30 C35 118.9(3)
C30 C31 H31A 119.7
C30 C31 C32 120.6(4)
H31A C31 C32 119.7
C31 C32 H32A 120.3
C31 C32 C33 119.5(4)
H32A C32 C33 120.3
C32 C33 H33A 119.8
C32 C33 C34 120.4(4)
H33A C33 C34 119.8
C33 C34 H34A 119.9
C33 C34 C35 120.3(4)
H34A C34 C35 119.9
C30 C35 C34 120.3(4)
C30 C35 H35A 119.8
C34 C35 H35A 119.8

loop_
_geom_bond_atom_site_label_1
_geom_bond_atom_site_label_2
_geom_bond_distance
Au1 P1 2.2188(9)
Au1 Cl1 2.2794(11)
P1 C1 1.801(4)
P1 C24 1.814(4)
P1 C30 1.810(4)
O1 C22 1.349(5)
O1 C23 1.442(5)
C1 C2 1.542(5)
C1 C16 1.362(5)
C2 H2A 1.000
C2 C3 1.514(5)
C2 C15 1.533(5)
C3 C4 1.383(5)
C3 C8 1.392(5)
C4 H4A 0.950
C4 C5 1.389(5)
C5 H5A 0.950
C5 C6 1.380(6)
C6 H6A 0.950
C6 C7 1.394(6)
C7 H7A 0.950
C7 C8 1.378(5)
C8 C9 1.514(5)
C9 H9A 1.000
C9 C10 1.519(5)
C9 C16 1.538(5)
C10 C11 1.382(6)
C10 C15 1.393(5)
C11 H11A 0.950
C11 C12 1.374(6)
C12 H12A 0.950
C12 C13 1.386(6)
C13 H13A 0.950
C13 C14 1.392(6)
C14 H14A 0.950
C14 C15 1.371(5)
C16 C17 1.479(5)
C17 C18 1.396(6)
C17 C22 1.391(6)
C18 H18A 0.950
C18 C19 1.384(6)
C19 H19A 0.950
C19 C20 1.357(7)
C20 H20A 0.950
C20 C21 1.369(7)
C21 H21A 0.950
C21 C22 1.407(6)
C23 H23A 0.980
C23 H23B 0.980
C23 H23C 0.980
C24 C25 1.397(5)
C24 C29 1.378(6)
C25 H25A 0.950
C25 C26 1.392(6)
C26 H26A 0.950
C26 C27 1.368(7)
C27 H27A 0.950
C27 C28 1.380(7)
C28 H28A 0.950
C28 C29 1.376(6)
C29 H29A 0.950
C30 C31 1.392(5)
C30 C35 1.383(5)
C31 H31A 0.950
C31 C32 1.386(6)
C32 H32A 0.950
C32 C33 1.375(6)
C33 H33A 0.950
C33 C34 1.373(6)
C34 H34A 0.950
C34 C35 1.381(6)
C35 H35A 0.950

loop_
_geom_torsion_atom_site_label_1
_geom_torsion_atom_site_label_2
_geom_torsion_atom_site_label_3
_geom_torsion_atom_site_label_4
_geom_torsion
Au1 P1 C1 C2 -140.0(2)
Au1 P1 C1 C16 30.1(4)
C24 P1 C1 C2 -20.2(3)
C24 P1 C1 C16 149.9(3)
C30 P1 C1 C2 90.3(3)
C30 P1 C1 C16 -99.6(4)
P1 C1 C2 C3 -134.3(3)
P1 C1 C2 C15 113.0(3)
C16 C1 C2 C3 54.5(4)
C16 C1 C2 C15 -58.2(4)
C1 C2 C3 C4 123.6(4)
C1 C2 C3 C8 -56.7(4)
C15 C2 C3 C4 -124.7(4)
C15 C2 C3 C8 54.9(4)
C2 C3 C4 C5 178.1(3)
C8 C3 C4 C5 -1.5(6)
C3 C4 C5 C6 -0.3(6)
C4 C5 C6 C7 0.8(6)
C5 C6 C7 C8 0.5(6)
C6 C7 C8 C3 -2.2(6)
C6 C7 C8 C9 178.8(4)
C2 C3 C8 C7 -176.9(3)
C2 C3 C8 C9 2.2(4)
C4 C3 C8 C7 2.7(6)
C4 C3 C8 C9 -178.1(3)
C3 C8 C9 C10 -57.9(4)
C3 C8 C9 C16 54.4(4)
C7 C8 C9 C10 121.1(4)
C7 C8 C9 C16 -126.5(4)
C8 C9 C10 C11 -124.6(4)
C8 C9 C10 C15 56.7(4)
C16 C9 C10 C11 122.7(4)
C16 C9 C10 C15 -56.0(4)
C9 C10 C11 C12 -178.8(4)
C15 C10 C11 C12 -0.1(6)
C10 C11 C12 C13 0.6(6)
C11 C12 C13 C14 -0.6(7)
C12 C13 C14 C15 0.0(6)
C13 C14 C15 C2 178.8(4)
C13 C14 C15 C10 0.4(6)
C9 C10 C15 C2 -0.1(4)
C9 C10 C15 C14 178.4(3)
C11 C10 C15 C2 -179.0(3)
C11 C10 C15 C14 -0.4(6)
C1 C2 C15 C10 56.5(4)
C1 C2 C15 C14 -121.9(4)
C3 C2 C15 C10 -56.0(4)
C3 C2 C15 C14 125.6(4)
P1 C1 C16 C9 -168.6(3)
P1 C1 C16 C17 14.0(6)
C2 C1 C16 C9 2.1(4)
C2 C1 C16 C17 -175.2(3)
C8 C9 C16 C1 -57.0(4)
C8 C9 C16 C17 120.5(3)
C10 C9 C16 C1 54.9(4)
C10 C9 C16 C17 -127.7(3)
C1 C16 C17 C18 47.0(5)
C1 C16 C17 C22 -134.1(4)
C9 C16 C17 C18 -130.1(4)
C9 C16 C17 C22 48.8(5)
C16 C17 C18 C19 178.8(3)
C22 C17 C18 C19 -0.1(5)
C17 C18 C19 C20 0.4(6)
C18 C19 C20 C21 -0.7(7)
C19 C20 C21 C22 0.6(6)
C23 O1 C22 C17 179.5(4)
C23 O1 C22 C21 1.0(6)
C16 C17 C22 O1 2.6(5)
C16 C17 C22 C21 -178.8(3)
C18 C17 C22 O1 -178.6(3)
C18 C17 C22 C21 0.0(6)
C20 C21 C22 O1 178.2(4)
C20 C21 C22 C17 -0.3(6)
Au1 P1 C24 C25 -141.1(3)
Au1 P1 C24 C29 41.6(3)
C1 P1 C24 C25 97.8(3)
C1 P1 C24 C29 -79.6(3)
C30 P1 C24 C25 -15.8(4)
C30 P1 C24 C29 166.8(3)
P1 C24 C25 C26 -175.3(3)
C29 C24 C25 C26 2.0(6)
C24 C25 C26 C27 -0.7(6)
C25 C26 C27 C28 -0.7(7)
C26 C27 C28 C29 0.9(7)
C27 C28 C29 C24 0.4(7)
P1 C24 C29 C28 175.6(3)
C25 C24 C29 C28 -1.8(6)
Au1 P1 C30 C31 29.9(3)
Au1 P1 C30 C35 -153.5(3)
C1 P1 C30 C31 158.5(3)
C1 P1 C30 C35 -24.9(4)
C24 P1 C30 C31 -92.8(3)
C24 P1 C30 C35 83.8(3)
P1 C30 C31 C32 176.6(3)
C35 C30 C31 C32 -0.1(5)
C30 C31 C32 C33 0.0(6)
C31 C32 C33 C34 -0.6(6)
C32 C33 C34 C35 1.3(6)
C33 C34 C35 C30 -1.3(6)
P1 C30 C35 C34 -175.8(3)
C31 C30 C35 C34 0.8(5)
